data_7155888
loop_
_publ_author_name
'Alvarez, Rosana'
'Vilar, Unai'
'Madich, Youssef'
'Aurrecoechea, Jose M.'

_publ_section_title
;
 On the Regiochemical Differences between Pd-Catalyzed
 Heterocyclization-Allylation and -Arylation Reactions of
 Alkynylbenzamides: Preparation of 4-Allyl-isochromen-1-imines and
 Computational Study
;
_journal_name_full 'Org. Biomol. Chem.'
_journal_paper_doi 10.1039/C7OB02117H
_journal_year 2017
_chemical_absolute_configuration unk
_chemical_compound_source 'synthesis as described'
_chemical_formula_moiety 'C22 H23 N O'
_chemical_formula_sum 'C22 H23 N O'
_chemical_formula_weight 317.41
_chemical_melting_point 338.0(10)
_chemical_name_systematic (Z)-4-Allyl-N-butyl-3-phenyl-1H-isochromen-1-imine
_space_group_crystal_system orthorhombic
_space_group_IT_number 19
_space_group_name_Hall 'P 2ac 2ab'
_space_group_name_H-M_alt 'P 21 21 21'
_symmetry_cell_setting orthorhombic
_symmetry_Int_Tables_number 19
_symmetry_space_group_name_Hall 'P 2ac 2ab'
_symmetry_space_group_name_H-M 'P 21 21 21'
_atom_sites_solution_hydrogens mixed
_audit_creation_date 2015-11-16T13:12:04-00:00
_audit_creation_method 'WinGX routine CIF_UPDATE'
_audit_update_record
;
2017-04-21 deposited with the CCDC.
2017-09-22 downloaded from the CCDC.
;
_cell_angle_alpha 90
_cell_angle_beta 90
_cell_angle_gamma 90
_cell_formula_units_Z 4
_cell_length_a 5.82820(10)
_cell_length_b 12.0180(2)
_cell_length_c 24.9007(3)
_cell_measurement_reflns_used 9618
_cell_measurement_temperature 150.01(10)
_cell_measurement_theta_max 76.27
_cell_measurement_theta_min 3.531
_cell_measurement_wavelength 1.54184
_cell_volume 1744.13(5)
_computing_cell_refinement 'CrysAlis Pro (Oxford Diffraction Ltd., 2011)'
_computing_data_collection 'CrysAlis Pro (Oxford Diffraction Ltd., 2011)'
_computing_data_reduction 'CrysAlis Pro (Oxford Diffraction Ltd., 2011)'
_computing_molecular_graphics 'Diamond v.3.2f (Crystal Impact GbR, 2008)'
_computing_publication_material 'WinGX publication routines (Farrugia, 1999)'
_computing_structure_refinement 'SHELXL-97 (Sheldrick, 2008)'
_computing_structure_solution 'OLEX2 (Dolomanov et al, 2009)'
_diffrn_ambient_temperature 150.01(10)
_diffrn_detector 'CCD plate'
_diffrn_detector_area_resol_mean 5.2012
_diffrn_detector_type Atlas
_diffrn_measured_fraction_theta_full 1
_diffrn_measured_fraction_theta_max 1
_diffrn_measurement_details
;
#__ type_ start__ end____ width___ exp.time_
  1 omega  -97.00   -3.00   1.0000    1.0000
omega____ theta____ kappa____ phi______ frames
    -      -40.9506  125.0000  -60.0000 94

#__ type_ start__ end____ width___ exp.time_
  2 omega  -82.00  -24.00   1.0000    1.0000
omega____ theta____ kappa____ phi______ frames
    -      -40.9506  -57.0000  120.0000 58

#__ type_ start__ end____ width___ exp.time_
  3 omega   53.00   96.00   1.0000    1.0000
omega____ theta____ kappa____ phi______ frames
    -       40.9506   37.0000 -150.0000 43

#__ type_ start__ end____ width___ exp.time_
  4 omega  -55.00  -18.00   1.0000    4.0000
omega____ theta____ kappa____ phi______ frames
    -      -83.0000   30.0000    0.0000 37

#__ type_ start__ end____ width___ exp.time_
  5 omega   35.00   67.00   1.0000    4.0000
omega____ theta____ kappa____ phi______ frames
    -      113.0000  -30.0000   30.0000 32

#__ type_ start__ end____ width___ exp.time_
  6 omega   35.00   60.00   1.0000    4.0000
omega____ theta____ kappa____ phi______ frames
    -      113.0000  -30.0000 -120.0000 25

#__ type_ start__ end____ width___ exp.time_
  7 omega   39.00   66.00   1.0000    4.0000
omega____ theta____ kappa____ phi______ frames
    -      113.0000  -30.0000   60.0000 27

#__ type_ start__ end____ width___ exp.time_
  8 omega  127.00  152.00   1.0000    4.0000
omega____ theta____ kappa____ phi______ frames
    -      113.0000   45.0000  -90.0000 25

#__ type_ start__ end____ width___ exp.time_
  9 omega   43.00   68.00   1.0000    4.0000
omega____ theta____ kappa____ phi______ frames
    -      113.0000  -45.0000 -180.0000 25

#__ type_ start__ end____ width___ exp.time_
 10 omega   44.00  108.00   1.0000    4.0000
omega____ theta____ kappa____ phi______ frames
    -      113.0000  -94.0000  -60.0000 64

#__ type_ start__ end____ width___ exp.time_
 11 omega   45.00  106.00   1.0000    4.0000
omega____ theta____ kappa____ phi______ frames
    -      113.0000  -94.0000  150.0000 61

#__ type_ start__ end____ width___ exp.time_
 12 omega   35.00   60.00   1.0000    4.0000
omega____ theta____ kappa____ phi______ frames
    -      113.0000  -30.0000  -90.0000 25

#__ type_ start__ end____ width___ exp.time_
 13 omega   35.00   60.00   1.0000    4.0000
omega____ theta____ kappa____ phi______ frames
    -      113.0000  -30.0000  -30.0000 25

#__ type_ start__ end____ width___ exp.time_
 14 omega   40.00   76.00   1.0000    4.0000
omega____ theta____ kappa____ phi______ frames
    -      113.0000  -45.0000    0.0000 36

#__ type_ start__ end____ width___ exp.time_
 15 omega   81.00  106.00   1.0000    4.0000
omega____ theta____ kappa____ phi______ frames
    -      113.0000  -94.0000 -150.0000 25

#__ type_ start__ end____ width___ exp.time_
 16 omega   30.00   76.00   1.0000    4.0000
omega____ theta____ kappa____ phi______ frames
    -      113.0000  -94.0000 -150.0000 46

#__ type_ start__ end____ width___ exp.time_
 17 omega   35.00   66.00   1.0000    4.0000
omega____ theta____ kappa____ phi______ frames
    -      113.0000  -30.0000  -60.0000 31

#__ type_ start__ end____ width___ exp.time_
 18 omega   89.00  116.00   1.0000    4.0000
omega____ theta____ kappa____ phi______ frames
    -      113.0000   45.0000  -90.0000 27

#__ type_ start__ end____ width___ exp.time_
 19 omega   34.00   60.00   1.0000    4.0000
omega____ theta____ kappa____ phi______ frames
    -      113.0000  -94.0000 -180.0000 26

#__ type_ start__ end____ width___ exp.time_
 20 omega   41.00   66.00   1.0000    4.0000
omega____ theta____ kappa____ phi______ frames
    -      113.0000  -30.0000  150.0000 25

#__ type_ start__ end____ width___ exp.time_
 21 omega  -76.00  -11.00   1.0000    1.0000
omega____ theta____ kappa____ phi______ frames
    -      -40.9506  -57.0000 -180.0000 65

#__ type_ start__ end____ width___ exp.time_
 22 omega   41.00  113.00   1.0000    1.0000
omega____ theta____ kappa____ phi______ frames
    -       40.9506   37.0000   90.0000 72

#__ type_ start__ end____ width___ exp.time_
 23 omega  -34.00   -8.00   1.0000    4.0000
omega____ theta____ kappa____ phi______ frames
    -      -83.0000   30.0000    0.0000 26

#__ type_ start__ end____ width___ exp.time_
 24 omega  -65.00  -39.00   1.0000    4.0000
omega____ theta____ kappa____ phi______ frames
    -      -83.0000   30.0000    0.0000 26

#__ type_ start__ end____ width___ exp.time_
 25 omega -158.00 -127.00   1.0000    4.0000
omega____ theta____ kappa____ phi______ frames
    -      -83.0000 -111.0000  -60.0000 31

#__ type_ start__ end____ width___ exp.time_
 26 omega  123.00  158.00   1.0000    4.0000
omega____ theta____ kappa____ phi______ frames
    -      113.0000   45.0000   30.0000 35

#__ type_ start__ end____ width___ exp.time_
 27 omega   39.00   65.00   1.0000    4.0000
omega____ theta____ kappa____ phi______ frames
    -      113.0000  -30.0000 -150.0000 26

#__ type_ start__ end____ width___ exp.time_
 28 omega   35.00   60.00   1.0000    4.0000
omega____ theta____ kappa____ phi______ frames
    -      113.0000  -30.0000  120.0000 25

#__ type_ start__ end____ width___ exp.time_
 29 omega   45.00  107.00   1.0000    4.0000
omega____ theta____ kappa____ phi______ frames
    -      113.0000 -111.0000  -90.0000 62

#__ type_ start__ end____ width___ exp.time_
 30 omega   56.00  109.00   1.0000    4.0000
omega____ theta____ kappa____ phi______ frames
    -      113.0000 -111.0000  120.0000 53

#__ type_ start__ end____ width___ exp.time_
 31 omega   44.00   99.00   1.0000    4.0000
omega____ theta____ kappa____ phi______ frames
    -      113.0000  -94.0000   30.0000 55

#__ type_ start__ end____ width___ exp.time_
 32 omega  104.00  150.00   1.0000    4.0000
omega____ theta____ kappa____ phi______ frames
    -      113.0000   61.0000  -60.0000 46

#__ type_ start__ end____ width___ exp.time_
 33 omega  127.00  153.00   1.0000    4.0000
omega____ theta____ kappa____ phi______ frames
    -      113.0000   77.0000  -30.0000 26

#__ type_ start__ end____ width___ exp.time_
 34 omega   48.00   83.00   1.0000    4.0000
omega____ theta____ kappa____ phi______ frames
    -      113.0000 -111.0000    0.0000 35

#__ type_ start__ end____ width___ exp.time_
 35 omega   84.00  111.00   1.0000    4.0000
omega____ theta____ kappa____ phi______ frames
    -      113.0000   77.0000 -150.0000 27

#__ type_ start__ end____ width___ exp.time_
 36 omega   83.00  125.00   1.0000    4.0000
omega____ theta____ kappa____ phi______ frames
    -      113.0000   77.0000   60.0000 42

#__ type_ start__ end____ width___ exp.time_
 37 omega   87.00  116.00   1.0000    4.0000
omega____ theta____ kappa____ phi______ frames
    -      113.0000 -111.0000    0.0000 29

#__ type_ start__ end____ width___ exp.time_
 38 omega   35.00   69.00   1.0000    4.0000
omega____ theta____ kappa____ phi______ frames
    -      113.0000  -30.0000   90.0000 34
;
_diffrn_measurement_device '\k-geometry diffractometer'
_diffrn_measurement_device_type 'Agilent SuperNova'
_diffrn_measurement_method '\w scans'
_diffrn_orient_matrix_UB_11 0.2294566
_diffrn_orient_matrix_UB_12 0.0591045
_diffrn_orient_matrix_UB_13 0.0113953
_diffrn_orient_matrix_UB_21 0.1203853
_diffrn_orient_matrix_UB_22 -0.1137319
_diffrn_orient_matrix_UB_23 0.004646
_diffrn_orient_matrix_UB_31 0.0523611
_diffrn_orient_matrix_UB_32 0.0024216
_diffrn_orient_matrix_UB_33 -0.060622
_diffrn_radiation_monochromator 'Multilayer optics'
_diffrn_radiation_probe x-ray
_diffrn_radiation_source 'Nova (Cu) X-ray micro-source'
_diffrn_radiation_wavelength 1.54184
_diffrn_reflns_av_R_equivalents 0.0547
_diffrn_reflns_av_unetI/netI 0.0691
_diffrn_reflns_Laue_measured_fraction_full 1
_diffrn_reflns_Laue_measured_fraction_max 1
_diffrn_reflns_limit_h_max 14
_diffrn_reflns_limit_h_min -14
_diffrn_reflns_limit_k_max 7
_diffrn_reflns_limit_k_min -7
_diffrn_reflns_limit_l_max 30
_diffrn_reflns_limit_l_min -30
_diffrn_reflns_number 15316
_diffrn_reflns_point_group_measured_fraction_max 0.999
_diffrn_reflns_theta_full 67.684
_diffrn_reflns_theta_max 72.456
_diffrn_reflns_theta_min 3.55
_diffrn_source 'SuperNova (Cu) X-ray Source'
_diffrn_source_current 0.8
_diffrn_source_power 0.04
_diffrn_source_voltage 50
_exptl_absorpt_coefficient_mu 0.567
_exptl_absorpt_correction_T_max 0.969
_exptl_absorpt_correction_T_min 0.777
_exptl_absorpt_correction_type analytical
_exptl_absorpt_process_details
;
        CrysAlisPro, Agilent Technologies,
        Version 1.171.36.24 (release 03-12-2012 CrysAlis171 .NET)
        (compiled Dec  3 2012,18:21:49)
Analytical numeric absorption correction using a multifaceted crystal
                        model based on expressions derived by R.C. Clark & J.S.
        (Clark, R. C. & Reid, J. S. (1995). Acta Cryst. A51, 887-897)
;
_exptl_crystal_colour colourless
_exptl_crystal_density_diffrn 1.209
_exptl_crystal_density_method 'not measured'
_exptl_crystal_description needle
_exptl_crystal_F_000 680
_exptl_crystal_recrystallization_method 'Re-crystallisation from solvent: Hexane'
_exptl_crystal_size_max 0.833
_exptl_crystal_size_mid 0.11
_exptl_crystal_size_min 0.062
_refine_diff_density_max 0.136
_refine_diff_density_min -0.199
_refine_diff_density_rms 0.037
_refine_ls_abs_structure_details
;
 Flack x determined using 1340 quotients [(I+)-(I-)]/[(I+)+(I-)]
 (Parsons, Flack and Wagner, Acta Cryst. B69 (2013) 249-259).
;
_refine_ls_abs_structure_Flack 0.24(16)
_refine_ls_extinction_method none
_refine_ls_goodness_of_fit_ref 1.038
_refine_ls_hydrogen_treatment mixed
_refine_ls_matrix_type full
_refine_ls_number_parameters 224
_refine_ls_number_reflns 3452
_refine_ls_number_restraints 2
_refine_ls_restrained_S_all 1.038
_refine_ls_R_factor_all 0.0357
_refine_ls_R_factor_gt 0.0339
_refine_ls_shift/su_max 0
_refine_ls_shift/su_mean 0
_refine_ls_structure_factor_coef Fsqd
_refine_ls_weighting_details 'w=1/[\s^2^(Fo^2^)+(0.0471P)^2^+0.2012P] where P=(Fo^2^+2Fc^2^)/3'
_refine_ls_weighting_scheme calc
_refine_ls_wR_factor_gt 0.0852
_refine_ls_wR_factor_ref 0.087
_reflns_number_gt 3304
_reflns_number_total 3452
_reflns_threshold_expression 'I > 2\s(I)'
_cod_data_source_file c7ob02117h2.cif
_cod_data_source_block a20150418_uvb151614
_cod_depositor_comments
;
The following automatic conversions were performed:

'_chemical_melting_point' value '337-339' was changed to '338.0(10)'
- the average value was taken and precision was estimated.

Automatic conversion script
Id: cif_fix_values 4973 2017-02-22 13:04:09Z antanas 
;
_cod_original_cell_volume 1744.11(4)
_cod_database_code 7155888

loop_
_space_group_symop_operation_xyz
'x, y, z'
'-x+1/2, -y, z+1/2'
'x+1/2, -y+1/2, -z'
'-x, y+1/2, -z+1/2'

loop_
_atom_site_label
_atom_site_type_symbol
_atom_site_fract_x
_atom_site_fract_y
_atom_site_fract_z
_atom_site_U_iso_or_equiv
_atom_site_adp_type
_atom_site_occupancy
_atom_site_calc_flag
O1 O 1.0822(2) 0.20770(10) 0.13486(5) 0.0205(3) Uani 1 d
N1 N 0.8430(3) 0.06368(12) 0.15721(6) 0.0214(3) Uani 1 d
C1 C 0.9034(3) 0.16421(14) 0.16430(6) 0.0186(3) Uani 1 d
C2 C 0.7893(3) 0.23886(14) 0.20250(7) 0.0184(3) Uani 1 d
C3 C 0.5928(3) 0.20323(14) 0.22959(7) 0.0213(3) Uani 1 d
H3 H 0.5325 0.1311 0.2228 0.026 Uiso 1 calc
C4 C 0.4856(3) 0.27215(15) 0.26616(7) 0.0239(4) Uani 1 d
H4 H 0.3508 0.2481 0.2842 0.029 Uiso 1 calc
C5 C 0.5767(3) 0.37765(15) 0.27651(7) 0.0248(4) Uani 1 d
H5 H 0.5059 0.4245 0.3024 0.03 Uiso 1 calc
C6 C 0.7690(3) 0.41412(15) 0.24935(7) 0.0236(4) Uani 1 d
H6 H 0.8287 0.4861 0.2566 0.028 Uiso 1 calc
C7 C 0.8779(3) 0.34609(14) 0.21101(6) 0.0191(3) Uani 1 d
C8 C 1.0705(3) 0.38539(13) 0.17829(7) 0.0190(3) Uani 1 d
C9 C 1.1548(3) 0.31732(14) 0.14025(7) 0.0185(3) Uani 1 d
C10 C 1.3335(3) 0.34055(14) 0.09947(6) 0.0191(3) Uani 1 d
C11 C 1.3411(3) 0.44284(15) 0.07261(7) 0.0224(4) Uani 1 d
H11 H 1.2296 0.4983 0.0802 0.027 Uiso 1 calc
C12 C 1.5113(3) 0.46331(16) 0.03489(7) 0.0257(4) Uani 1 d
H12 H 1.5168 0.5333 0.0172 0.031 Uiso 1 calc
C13 C 1.6738(3) 0.38250(16) 0.02265(7) 0.0270(4) Uani 1 d
H13 H 1.7911 0.3973 -0.0029 0.032 Uiso 1 calc
C14 C 1.6628(3) 0.27978(16) 0.04817(7) 0.0264(4) Uani 1 d
H14 H 1.7716 0.2237 0.0396 0.032 Uiso 1 calc
C15 C 1.4939(3) 0.25873(15) 0.08605(7) 0.0223(3) Uani 1 d
H15 H 1.4872 0.188 0.103 0.027 Uiso 1 calc
C16 C 0.9675(3) -0.00219(14) 0.11728(7) 0.0231(4) Uani 1 d
H16A H 1.1159 -0.027 0.1325 0.028 Uiso 1 calc
H16B H 0.9998 0.0442 0.0853 0.028 Uiso 1 calc
C17 C 0.8258(3) -0.10303(14) 0.10095(7) 0.0233(4) Uani 1 d
H17A H 0.9195 -0.151 0.0772 0.028 Uiso 1 calc
H17B H 0.7879 -0.1466 0.1335 0.028 Uiso 1 calc
C18 C 0.6049(3) -0.07292(17) 0.07211(8) 0.0299(4) Uani 1 d
H18A H 0.6424 -0.0277 0.0401 0.036 Uiso 1 calc
H18B H 0.5092 -0.0267 0.0962 0.036 Uiso 1 calc
C19 C 0.4668(4) -0.1743(2) 0.05460(13) 0.0534(7) Uani 1 d
H19A H 0.5611 -0.2211 0.0311 0.08 Uiso 1 calc
H19B H 0.3296 -0.1499 0.0351 0.08 Uiso 1 calc
H19C H 0.421 -0.2172 0.0863 0.08 Uiso 1 calc
C20 C 1.1670(3) 0.50004(14) 0.18869(7) 0.0217(3) Uani 1 d
H20A H 1.1823 0.5104 0.228 0.026 Uiso 1 calc
H20B H 1.3229 0.5039 0.173 0.026 Uiso 1 calc
C21 C 1.0268(3) 0.59476(15) 0.16646(7) 0.0255(4) Uani 1 d
H21 H 1.0756 0.6681 0.1749 0.031 Uiso 1 calc
C22 C 0.8428(4) 0.58453(16) 0.13636(8) 0.0306(4) Uani 1 d
H22A H 0.761(4) 0.6479(15) 0.1245(10) 0.037 Uiso 1 d
H22B H 0.777(4) 0.5159(14) 0.1269(10) 0.037 Uiso 1 d

loop_
_atom_site_aniso_label
_atom_site_aniso_U_11
_atom_site_aniso_U_22
_atom_site_aniso_U_33
_atom_site_aniso_U_23
_atom_site_aniso_U_13
_atom_site_aniso_U_12
O1 0.0211(6) 0.0160(5) 0.0245(6) -0.0014(5) 0.0044(5) -0.0013(5)
N1 0.0246(7) 0.0174(7) 0.0223(7) 0.0001(6) 0.0035(6) 0.0013(6)
C1 0.0187(7) 0.0195(8) 0.0175(7) 0.0028(6) -0.0008(6) 0.0011(6)
C2 0.0196(8) 0.0185(7) 0.0171(7) 0.0019(6) -0.0016(6) 0.0022(6)
C3 0.0231(8) 0.0186(7) 0.0223(8) 0.0020(6) 0.0005(7) 0.0013(7)
C4 0.0233(8) 0.0246(8) 0.0239(8) 0.0040(7) 0.0057(7) 0.0029(7)
C5 0.0289(9) 0.0243(8) 0.0210(8) -0.0017(7) 0.0045(7) 0.0049(7)
C6 0.0281(9) 0.0209(8) 0.0218(8) -0.0023(7) 0.0008(7) 0.0019(7)
C7 0.0201(8) 0.0195(8) 0.0178(7) 0.0004(6) -0.0019(6) 0.0021(6)
C8 0.0193(8) 0.0177(8) 0.0200(8) 0.0007(6) -0.0026(6) 0.0000(6)
C9 0.0185(8) 0.0156(7) 0.0212(7) 0.0010(6) -0.0021(6) 0.0001(6)
C10 0.0186(7) 0.0205(8) 0.0183(7) -0.0018(6) -0.0022(6) -0.0021(7)
C11 0.0238(8) 0.0208(8) 0.0225(8) -0.0012(6) 0.0000(7) 0.0000(7)
C12 0.0296(9) 0.0262(8) 0.0214(8) 0.0020(7) -0.0004(7) -0.0054(8)
C13 0.0240(8) 0.0364(10) 0.0207(8) -0.0020(7) 0.0040(7) -0.0059(8)
C14 0.0219(8) 0.0328(9) 0.0246(8) -0.0035(7) 0.0006(7) 0.0050(8)
C15 0.0220(8) 0.0231(8) 0.0217(8) -0.0016(7) -0.0020(7) 0.0014(7)
C16 0.0232(8) 0.0205(8) 0.0257(8) -0.0022(7) 0.0068(7) 0.0000(7)
C17 0.0250(8) 0.0178(8) 0.0271(8) -0.0036(6) 0.0061(7) 0.0017(7)
C18 0.0251(9) 0.0312(10) 0.0334(9) -0.0025(8) 0.0033(7) 0.0023(8)
C19 0.0327(12) 0.0516(14) 0.0758(18) -0.0256(13) -0.0111(12) 0.0000(11)
C20 0.0224(8) 0.0208(8) 0.0218(8) -0.0041(7) -0.0010(6) -0.0023(7)
C21 0.0310(9) 0.0168(8) 0.0287(9) -0.0034(7) 0.0026(7) -0.0008(7)
C22 0.0350(10) 0.0219(8) 0.0350(10) -0.0016(8) -0.0050(8) 0.0055(8)

loop_
_atom_type_symbol
_atom_type_description
_atom_type_scat_dispersion_real
_atom_type_scat_dispersion_imag
_atom_type_scat_source
C C 0.0181 0.0091 'International Tables Vol C Tables 4.2.6.8 and 6.1.1.4'
H H 0 0 'International Tables Vol C Tables 4.2.6.8 and 6.1.1.4'
N N 0.0311 0.018 'International Tables Vol C Tables 4.2.6.8 and 6.1.1.4'
O O 0.0492 0.0322 'International Tables Vol C Tables 4.2.6.8 and 6.1.1.4'

loop_
_exptl_crystal_face_index_h
_exptl_crystal_face_index_k
_exptl_crystal_face_index_l
_exptl_crystal_face_perp_dist
0 0 -1 0.0505
-4 1 0 0.4034
0 0 1 0.035
0 -7 5 0.0327
0 -2 1 0.0342
0 7 -5 0.0295
4 0 -3 0.4081

loop_
_geom_angle_atom_site_label_1
_geom_angle_atom_site_label_2
_geom_angle_atom_site_label_3
_geom_angle
C1 O1 C9 122.58(13)
C1 N1 C16 118.12(15)
O1 C1 C2 117.13(14)
N1 C1 O1 119.76(15)
N1 C1 C2 123.11(16)
C3 C2 C1 119.82(15)
C3 C2 C7 120.68(15)
C7 C2 C1 119.51(15)
C2 C3 H3 119.8
C4 C3 C2 120.38(16)
C4 C3 H3 119.8
C3 C4 H4 120.2
C3 C4 C5 119.59(17)
C5 C4 H4 120.2
C4 C5 H5 119.8
C6 C5 C4 120.38(16)
C6 C5 H5 119.8
C5 C6 H6 119.5
C5 C6 C7 120.92(17)
C7 C6 H6 119.5
C2 C7 C6 117.99(16)
C2 C7 C8 119.58(15)
C6 C7 C8 122.35(16)
C7 C8 C20 118.94(15)
C9 C8 C7 118.39(15)
C9 C8 C20 122.66(16)
O1 C9 C10 109.05(14)
C8 C9 O1 122.23(15)
C8 C9 C10 128.71(16)
C11 C10 C9 121.02(16)
C15 C10 C9 120.12(15)
C15 C10 C11 118.83(16)
C10 C11 H11 120
C12 C11 C10 120.10(17)
C12 C11 H11 120
C11 C12 H12 119.6
C11 C12 C13 120.76(17)
C13 C12 H12 119.6
C12 C13 H13 120.4
C14 C13 C12 119.25(17)
C14 C13 H13 120.4
C13 C14 H14 119.8
C15 C14 C13 120.39(18)
C15 C14 H14 119.8
C10 C15 H15 119.7
C14 C15 C10 120.62(17)
C14 C15 H15 119.7
N1 C16 H16A 109.6
N1 C16 H16B 109.6
N1 C16 C17 110.06(14)
H16A C16 H16B 108.2
C17 C16 H16A 109.6
C17 C16 H16B 109.6
C16 C17 H17A 108.9
C16 C17 H17B 108.9
H17A C17 H17B 107.7
C18 C17 C16 113.38(15)
C18 C17 H17A 108.9
C18 C17 H17B 108.9
C17 C18 H18A 109
C17 C18 H18B 109
C17 C18 C19 113.12(18)
H18A C18 H18B 107.8
C19 C18 H18A 109
C19 C18 H18B 109
C18 C19 H19A 109.5
C18 C19 H19B 109.5
C18 C19 H19C 109.5
H19A C19 H19B 109.5
H19A C19 H19C 109.5
H19B C19 H19C 109.5
C8 C20 H20A 108.5
C8 C20 H20B 108.5
H20A C20 H20B 107.5
C21 C20 C8 115.12(15)
C21 C20 H20A 108.5
C21 C20 H20B 108.5
C20 C21 H21 117.2
C22 C21 C20 125.55(17)
C22 C21 H21 117.2
C21 C22 H22A 121.0(16)
C21 C22 H22B 123.9(17)
H22A C22 H22B 115(2)

loop_
_geom_bond_atom_site_label_1
_geom_bond_atom_site_label_2
_geom_bond_distance
O1 C1 1.377(2)
O1 C9 1.390(2)
N1 C1 1.271(2)
N1 C16 1.464(2)
C1 C2 1.467(2)
C2 C3 1.397(2)
C2 C7 1.404(2)
C3 H3 0.95
C3 C4 1.381(3)
C4 H4 0.95
C4 C5 1.399(3)
C5 H5 0.95
C5 C6 1.380(3)
C6 H6 0.95
C6 C7 1.408(2)
C7 C8 1.465(2)
C8 C9 1.345(2)
C8 C20 1.511(2)
C9 C10 1.481(2)
C10 C11 1.400(2)
C10 C15 1.397(3)
C11 H11 0.95
C11 C12 1.388(3)
C12 H12 0.95
C12 C13 1.390(3)
C13 H13 0.95
C13 C14 1.390(3)
C14 H14 0.95
C14 C15 1.386(3)
C15 H15 0.95
C16 H16A 0.99
C16 H16B 0.99
C16 C17 1.522(2)
C17 H17A 0.99
C17 H17B 0.99
C17 C18 1.518(3)
C18 H18A 0.99
C18 H18B 0.99
C18 C19 1.524(3)
C19 H19A 0.98
C19 H19B 0.98
C19 H19C 0.98
C20 H20A 0.99
C20 H20B 0.99
C20 C21 1.506(3)
C21 H21 0.95
C21 C22 1.314(3)
C22 H22A 0.946(12)
C22 H22B 0.939(12)

loop_
_geom_torsion_atom_site_label_1
_geom_torsion_atom_site_label_2
_geom_torsion_atom_site_label_3
_geom_torsion_atom_site_label_4
_geom_torsion
O1 C1 C2 C3 173.62(15)
O1 C1 C2 C7 -5.7(2)
O1 C9 C10 C11 140.75(16)
O1 C9 C10 C15 -37.3(2)
N1 C1 C2 C3 -5.7(2)
N1 C1 C2 C7 175.01(15)
N1 C16 C17 C18 65.0(2)
C1 O1 C9 C8 6.7(2)
C1 O1 C9 C10 -174.49(14)
C1 N1 C16 C17 -160.91(15)
C1 C2 C3 C4 179.16(16)
C1 C2 C7 C6 -177.79(15)
C1 C2 C7 C8 5.3(2)
C2 C3 C4 C5 -0.8(3)
C2 C7 C8 C9 1.0(2)
C2 C7 C8 C20 -178.77(14)
C3 C2 C7 C6 2.9(2)
C3 C2 C7 C8 -174.02(15)
C3 C4 C5 C6 1.8(3)
C4 C5 C6 C7 -0.3(3)
C5 C6 C7 C2 -2.0(3)
C5 C6 C7 C8 174.85(16)
C6 C7 C8 C9 -175.81(17)
C6 C7 C8 C20 4.5(2)
C7 C2 C3 C4 -1.5(2)
C7 C8 C9 O1 -7.0(2)
C7 C8 C9 C10 174.46(16)
C7 C8 C20 C21 -77.40(19)
C8 C9 C10 C11 -40.5(3)
C8 C9 C10 C15 141.38(19)
C8 C20 C21 C22 -5.2(3)
C9 O1 C1 N1 179.22(15)
C9 O1 C1 C2 -0.1(2)
C9 C8 C20 C21 102.9(2)
C9 C10 C11 C12 179.38(16)
C9 C10 C15 C14 -179.60(16)
C10 C11 C12 C13 1.0(3)
C11 C10 C15 C14 2.3(3)
C11 C12 C13 C14 0.8(3)
C12 C13 C14 C15 -1.1(3)
C13 C14 C15 C10 -0.5(3)
C15 C10 C11 C12 -2.5(2)
C16 N1 C1 O1 -0.3(2)
C16 N1 C1 C2 179.00(16)
C16 C17 C18 C19 178.52(18)
C20 C8 C9 O1 172.75(15)
C20 C8 C9 C10 -5.8(3)
